data_7124377
loop_
_publ_author_name
'Soltani, Mohammad'
'Mash, Brandon L.'
'Henseler, Julian'
'Badri, Sharhzad'
'Zeller, Matthias'
'Salter, E. Alan'
'Wierzbicki, Andrzej'
'Stenson, Alexandra C.'
'Davis, James H.'

_publ_section_title
;
 Unorthodox crystalline drug salts via the reaction of amine-containing
 drugs with CO2
;
_journal_name_full 'Chemical Communications'
_journal_paper_doi 10.1039/C9CC06429J
_journal_year 2019
_chemical_formula_sum 'C9 H12 N2 O2'
_chemical_formula_weight 180.21
_space_group_crystal_system triclinic
_space_group_IT_number 2
_space_group_name_Hall '-P 1'
_space_group_name_H-M_alt 'P -1'
_symmetry_space_group_name_Hall '-P 1'
_symmetry_space_group_name_H-M 'P -1'
_atom_sites_solution_hydrogens geom
_atom_sites_solution_primary direct
_atom_sites_solution_secondary difmap
_audit_creation_method SHELXL-2018/3
_audit_update_record
;
2019-08-15 deposited with the CCDC.    2019-10-17 downloaded from the CCDC.
;
_cell_angle_alpha 90.660(2)
_cell_angle_beta 90.947(2)
_cell_angle_gamma 90.281(2)
_cell_formula_units_Z 8
_cell_length_a 11.1385(7)
_cell_length_b 11.1376(6)
_cell_length_c 14.7537(9)
_cell_measurement_reflns_used 9135
_cell_measurement_temperature 150(2)
_cell_measurement_theta_max 33.1908
_cell_measurement_theta_min 2.2732
_cell_volume 1829.89(19)
_computing_cell_refinement 'SAINT V8.38A (Bruker, 2016)'
_computing_data_collection 'Apex3 v2018.1-0 (Bruker, 2018)'
_computing_data_reduction 'SAINT V8.38A (Bruker, 2016)'
_computing_structure_refinement
;  
SHELXL-2018/3 (Sheldrick, 2015, 2018), 
SHELXLE Rev946 (H\"ubschle et al., 2011)
;
_computing_structure_solution 'SHELXS-97 (Sheldrick, 2008)'
_diffrn_ambient_temperature 150(2)
_diffrn_detector_area_resol_mean 10.4167
_diffrn_measured_fraction_theta_full 0.991
_diffrn_measured_fraction_theta_max 0.968
_diffrn_measurement_device_type 'Bruker AXS D8 Quest CMOS diffractometer'
_diffrn_measurement_method 'omega and phi scans'
_diffrn_radiation_monochromator 'Triumph curved graphite crystal'
_diffrn_radiation_type MoK\a
_diffrn_radiation_wavelength 0.71073
_diffrn_reflns_av_R_equivalents 0.0333
_diffrn_reflns_av_unetI/netI 0.0376
_diffrn_reflns_Laue_measured_fraction_full 0.991
_diffrn_reflns_Laue_measured_fraction_max 0.968
_diffrn_reflns_limit_h_max 17
_diffrn_reflns_limit_h_min -17
_diffrn_reflns_limit_k_max 17
_diffrn_reflns_limit_k_min -14
_diffrn_reflns_limit_l_max 22
_diffrn_reflns_limit_l_min -22
_diffrn_reflns_number 37070
_diffrn_reflns_point_group_measured_fraction_full 0.991
_diffrn_reflns_point_group_measured_fraction_max 0.968
_diffrn_reflns_theta_full 25.242
_diffrn_reflns_theta_max 33.235
_diffrn_reflns_theta_min 2.273
_diffrn_source 'fine focus sealed tube X-ray source'
_diffrn_source_current '30 mA'
_diffrn_source_voltage '50 kV'
_exptl_absorpt_coefficient_mu 0.094
_exptl_absorpt_correction_T_max 0.7465
_exptl_absorpt_correction_T_min 0.6826
_exptl_absorpt_correction_type multi-scan
_exptl_absorpt_process_details
;
 SADABS 2016/2: Krause, L., Herbst-Irmer, R., Sheldrick G.M. & Stalke D.,
 J. Appl. Cryst. 48 (2015) 3-10
;
_exptl_crystal_colour colourless
_exptl_crystal_density_diffrn 1.308
_exptl_crystal_description block
_exptl_crystal_F_000 768
_exptl_crystal_size_max 0.530
_exptl_crystal_size_mid 0.480
_exptl_crystal_size_min 0.370
_refine_diff_density_max 0.392
_refine_diff_density_min -0.269
_refine_diff_density_rms 0.053
_refine_ls_extinction_method none
_refine_ls_goodness_of_fit_ref 1.037
_refine_ls_hydrogen_treatment constr
_refine_ls_matrix_type full
_refine_ls_number_parameters 477
_refine_ls_number_reflns 13618
_refine_ls_number_restraints 0
_refine_ls_restrained_S_all 1.037
_refine_ls_R_factor_all 0.0675
_refine_ls_R_factor_gt 0.0486
_refine_ls_shift/su_max 0.001
_refine_ls_shift/su_mean 0.000
_refine_ls_structure_factor_coef Fsqd
_refine_ls_weighting_details 'w=1/[\s^2^(Fo^2^)+(0.0619P)^2^+0.6236P] where P=(Fo^2^+2Fc^2^)/3'
_refine_ls_weighting_scheme calc
_refine_ls_wR_factor_gt 0.1273
_refine_ls_wR_factor_ref 0.1373
_reflns_Friedel_coverage 0.000
_reflns_number_gt 10357
_reflns_number_total 13618
_reflns_threshold_expression 'I > 2\s(I)'
_cod_data_source_file c9cc06429j2.cif
_cod_data_source_block BetahistidineCarbamicAcid
_cod_database_code 7124377
_shelx_shelxl_version_number 2018/3
_shelx_space_group_comment
;
The symmetry employed for this shelxl refinement is uniquely defined
by the following loop, which should always be used as a source of
symmetry information in preference to the above space-group names.
They are only intended as comments.
;
_shelx_estimated_absorpt_t_min 0.952
_shelx_estimated_absorpt_t_max 0.966

loop_
_space_group_symop_operation_xyz
'x, y, z'
'-x, -y, -z'

loop_
_atom_site_label
_atom_site_type_symbol
_atom_site_fract_x
_atom_site_fract_y
_atom_site_fract_z
_atom_site_U_iso_or_equiv
_atom_site_adp_type
_atom_site_occupancy
_atom_site_site_symmetry_order
_atom_site_calc_flag
_atom_site_refinement_flags_posn
_atom_site_refinement_flags_adp
O1A O 0.18018(8) 0.47333(7) 0.39434(7) 0.02849(19) Uani 1 1 d . .
O2A O 0.28894(7) 0.63703(7) 0.35790(6) 0.02461(17) Uani 1 1 d . .
H2AA H 0.345936 0.588000 0.360340 0.037 Uiso 1 1 calc R U
N1A N -0.02334(8) 1.02043(8) 0.36364(6) 0.01959(17) Uani 1 1 d . .
N2A N 0.08770(9) 0.64948(8) 0.36190(7) 0.02314(19) Uani 1 1 d . .
C1A C -0.04001(11) 1.13573(10) 0.34121(8) 0.0223(2) Uani 1 1 d . .
H1A H -0.115701 1.158377 0.316400 0.027 Uiso 1 1 calc R U
C2A C 0.04795(12) 1.22320(10) 0.35254(8) 0.0259(2) Uani 1 1 d . .
H2A H 0.033125 1.303934 0.335726 0.031 Uiso 1 1 calc R U
C3A C 0.15798(11) 1.18999(11) 0.38899(9) 0.0271(2) Uani 1 1 d . .
H3A H 0.220009 1.247912 0.398232 0.032 Uiso 1 1 calc R U
C4A C 0.17647(10) 1.07081(10) 0.41188(8) 0.0235(2) Uani 1 1 d . .
H4A H 0.251757 1.046087 0.436220 0.028 Uiso 1 1 calc R U
C5A C 0.08352(9) 0.98777(9) 0.39880(7) 0.01816(18) Uani 1 1 d . .
C6A C 0.09619(11) 0.85761(10) 0.42289(8) 0.0218(2) Uani 1 1 d . .
H6AA H 0.029509 0.834233 0.462678 0.026 Uiso 1 1 calc R U
H6AB H 0.172468 0.846342 0.457067 0.026 Uiso 1 1 calc R U
C7A C 0.09500(11) 0.77602(10) 0.33865(8) 0.0216(2) Uani 1 1 d . .
H7AA H 0.025456 0.796812 0.299334 0.026 Uiso 1 1 calc R U
H7AB H 0.168962 0.790240 0.303963 0.026 Uiso 1 1 calc R U
C8A C -0.02958(11) 0.59999(12) 0.38336(10) 0.0308(3) Uani 1 1 d . .
H8AA H -0.092011 0.658436 0.368145 0.046 Uiso 1 1 calc R U
H8AB H -0.032189 0.582313 0.448219 0.046 Uiso 1 1 calc R U
H8AC H -0.043449 0.525913 0.348167 0.046 Uiso 1 1 calc R U
C9A C 0.18560(10) 0.57959(9) 0.37300(8) 0.02029(19) Uani 1 1 d . .
O1B O 0.68228(8) 1.02933(7) 0.39466(7) 0.02700(18) Uani 1 1 d . .
O2B O 0.78970(7) 0.86888(7) 0.34978(6) 0.02512(17) Uani 1 1 d . .
H2BA H 0.847149 0.917562 0.356117 0.038 Uiso 1 1 calc R U
N1B N 0.47131(8) 0.48099(8) 0.35936(7) 0.02099(18) Uani 1 1 d . .
N2B N 0.59124(9) 0.84801(8) 0.37216(7) 0.02189(18) Uani 1 1 d . .
C1B C 0.45227(11) 0.36774(10) 0.33006(9) 0.0254(2) Uani 1 1 d . .
H1B H 0.377024 0.348276 0.302257 0.031 Uiso 1 1 calc R U
C2B C 0.53702(12) 0.27831(10) 0.33847(9) 0.0284(2) Uani 1 1 d . .
H2B H 0.520475 0.199060 0.317097 0.034 Uiso 1 1 calc R U
C3B C 0.64661(12) 0.30697(11) 0.37881(9) 0.0295(3) Uani 1 1 d . .
H3B H 0.706313 0.247148 0.386438 0.035 Uiso 1 1 calc R U
C4B C 0.66837(11) 0.42407(11) 0.40801(9) 0.0251(2) Uani 1 1 d . .
H4B H 0.743760 0.445772 0.434619 0.030 Uiso 1 1 calc R U
C5B C 0.57822(10) 0.50943(9) 0.39781(7) 0.01896(18) Uani 1 1 d . .
C6B C 0.59407(11) 0.63795(10) 0.42834(8) 0.0217(2) Uani 1 1 d . .
H6BA H 0.670017 0.646513 0.463676 0.026 Uiso 1 1 calc R U
H6BB H 0.527140 0.660945 0.468204 0.026 Uiso 1 1 calc R U
C7B C 0.59667(10) 0.72162(9) 0.34649(8) 0.0209(2) Uani 1 1 d . .
H7BA H 0.671233 0.707138 0.312526 0.025 Uiso 1 1 calc R U
H7BB H 0.527812 0.702007 0.305581 0.025 Uiso 1 1 calc R U
C8B C 0.47526(11) 0.89497(11) 0.39923(10) 0.0289(2) Uani 1 1 d . .
H8BA H 0.468594 0.979015 0.380929 0.043 Uiso 1 1 calc R U
H8BB H 0.468206 0.889828 0.465199 0.043 Uiso 1 1 calc R U
H8BC H 0.410919 0.847682 0.369791 0.043 Uiso 1 1 calc R U
C9B C 0.68776(10) 0.92248(9) 0.37346(7) 0.01925(19) Uani 1 1 d . .
O1C O 0.47509(7) 0.68440(8) 0.10334(7) 0.02987(19) Uani 1 1 d . .
O2C O 0.63950(7) 0.79631(8) 0.13629(6) 0.02480(17) Uani 1 1 d . .
H2CA H 0.589661 0.852623 0.134417 0.037 Uiso 1 1 calc R U
N1C N 1.02400(8) 0.48163(9) 0.13964(7) 0.02090(18) Uani 1 1 d . .
N2C N 0.65503(8) 0.59551(9) 0.13005(7) 0.02247(18) Uani 1 1 d . .
C1C C 1.13896(10) 0.46554(11) 0.16511(8) 0.0236(2) Uani 1 1 d . .
H1C H 1.160358 0.392534 0.193714 0.028 Uiso 1 1 calc R U
C2C C 1.22781(10) 0.55056(12) 0.15156(8) 0.0261(2) Uani 1 1 d . .
H2C H 1.308634 0.535649 0.169471 0.031 Uiso 1 1 calc R U
C3C C 1.19614(10) 0.65781(12) 0.11132(9) 0.0265(2) Uani 1 1 d . .
H3C H 1.254979 0.718004 0.101207 0.032 Uiso 1 1 calc R U
C4C C 1.07707(10) 0.67605(11) 0.08597(8) 0.0233(2) Uani 1 1 d . .
H4C H 1.053194 0.749528 0.059208 0.028 Uiso 1 1 calc R U
C5C C 0.99300(9) 0.58549(10) 0.10019(7) 0.01867(18) Uani 1 1 d . .
C6C C 0.86313(9) 0.59764(11) 0.07249(8) 0.0222(2) Uani 1 1 d . .
H6CA H 0.838924 0.527757 0.034216 0.027 Uiso 1 1 calc R U
H6CB H 0.852957 0.670935 0.035874 0.027 Uiso 1 1 calc R U
C7C C 0.78176(9) 0.60496(11) 0.15491(8) 0.0214(2) Uani 1 1 d . .
H7CA H 0.802702 0.539485 0.197050 0.026 Uiso 1 1 calc R U
H7CB H 0.796343 0.682255 0.187125 0.026 Uiso 1 1 calc R U
C8C C 0.60598(11) 0.47571(11) 0.11341(10) 0.0310(3) Uani 1 1 d . .
H8CA H 0.636466 0.443923 0.056053 0.047 Uiso 1 1 calc R U
H8CB H 0.518153 0.479735 0.109971 0.047 Uiso 1 1 calc R U
H8CC H 0.630307 0.422826 0.162990 0.047 Uiso 1 1 calc R U
C9C C 0.58269(9) 0.69209(10) 0.12177(8) 0.01992(19) Uani 1 1 d . .
O1D O 0.87303(7) 0.29486(8) 0.14989(7) 0.02579(17) Uani 1 1 d . .
H1DA H 0.921324 0.352403 0.144514 0.039 Uiso 1 1 calc R U
O2D O 1.03312(7) 0.18712(8) 0.10596(7) 0.02810(18) Uani 1 1 d . .
N1D N 0.48505(8) -0.02091(9) 0.13908(7) 0.02286(18) Uani 1 1 d . .
N2D N 0.85390(8) 0.09528(9) 0.13068(7) 0.02317(19) Uani 1 1 d . .
C1D C 0.37267(11) -0.03822(13) 0.16757(9) 0.0291(2) Uani 1 1 d . .
H1D H 0.352691 -0.113328 0.193373 0.035 Uiso 1 1 calc R U
C2D C 0.28457(11) 0.04845(14) 0.16106(10) 0.0333(3) Uani 1 1 d . .
H2D H 0.205871 0.033554 0.182262 0.040 Uiso 1 1 calc R U
C3D C 0.31393(11) 0.15744(13) 0.12288(10) 0.0332(3) Uani 1 1 d . .
H3D H 0.255017 0.218258 0.116352 0.040 Uiso 1 1 calc R U
C4D C 0.43041(11) 0.17685(11) 0.09426(9) 0.0268(2) Uani 1 1 d . .
H4D H 0.452480 0.251565 0.068764 0.032 Uiso 1 1 calc R U
C5D C 0.51453(9) 0.08558(10) 0.10333(7) 0.01973(19) Uani 1 1 d . .
C6D C 0.64265(10) 0.09925(11) 0.07434(8) 0.0227(2) Uani 1 1 d . .
H6DA H 0.651426 0.174530 0.039976 0.027 Uiso 1 1 calc R U
H6DB H 0.663835 0.031419 0.033800 0.027 Uiso 1 1 calc R U
C7D C 0.72847(10) 0.10206(11) 0.15659(8) 0.0226(2) Uani 1 1 d . .
H7DA H 0.715779 0.177154 0.191619 0.027 Uiso 1 1 calc R U
H7DB H 0.709632 0.033775 0.196391 0.027 Uiso 1 1 calc R U
C8D C 0.90174(12) -0.02330(12) 0.11006(11) 0.0327(3) Uani 1 1 d . .
H8DA H 0.868089 -0.052205 0.051974 0.049 Uiso 1 1 calc R U
H8DB H 0.879934 -0.079035 0.158066 0.049 Uiso 1 1 calc R U
H8DC H 0.989385 -0.018396 0.106265 0.049 Uiso 1 1 calc R U
C9D C 0.92723(9) 0.19239(10) 0.12729(8) 0.02055(19) Uani 1 1 d . .

loop_
_atom_site_aniso_label
_atom_site_aniso_U_11
_atom_site_aniso_U_22
_atom_site_aniso_U_33
_atom_site_aniso_U_23
_atom_site_aniso_U_13
_atom_site_aniso_U_12
O1A 0.0267(4) 0.0148(4) 0.0439(5) 0.0034(3) -0.0036(4) -0.0012(3)
O2A 0.0188(3) 0.0171(3) 0.0378(5) 0.0002(3) 0.0000(3) -0.0004(3)
N1A 0.0192(4) 0.0165(4) 0.0231(4) -0.0005(3) 0.0003(3) -0.0012(3)
N2A 0.0201(4) 0.0150(4) 0.0345(5) 0.0004(4) 0.0020(4) 0.0014(3)
C1A 0.0253(5) 0.0181(5) 0.0235(5) 0.0005(4) -0.0005(4) 0.0018(4)
C2A 0.0344(6) 0.0160(5) 0.0275(5) 0.0021(4) 0.0040(5) -0.0024(4)
C3A 0.0282(5) 0.0223(5) 0.0307(6) -0.0015(4) 0.0046(5) -0.0100(4)
C4A 0.0200(5) 0.0227(5) 0.0276(5) -0.0029(4) -0.0001(4) -0.0028(4)
C5A 0.0198(4) 0.0159(4) 0.0188(4) -0.0011(3) 0.0015(3) 0.0004(3)
C6A 0.0281(5) 0.0157(4) 0.0216(5) 0.0010(4) -0.0005(4) 0.0021(4)
C7A 0.0256(5) 0.0153(4) 0.0241(5) 0.0007(4) 0.0021(4) 0.0036(4)
C8A 0.0206(5) 0.0253(6) 0.0465(7) 0.0029(5) 0.0012(5) -0.0020(4)
C9A 0.0200(4) 0.0152(4) 0.0256(5) -0.0025(4) -0.0016(4) -0.0009(3)
O1B 0.0262(4) 0.0134(3) 0.0414(5) -0.0009(3) 0.0007(4) -0.0001(3)
O2B 0.0179(3) 0.0176(4) 0.0397(5) -0.0036(3) 0.0023(3) -0.0017(3)
N1B 0.0201(4) 0.0159(4) 0.0271(5) 0.0009(3) 0.0021(3) -0.0002(3)
N2B 0.0197(4) 0.0149(4) 0.0311(5) -0.0025(3) 0.0056(4) -0.0016(3)
C1B 0.0278(5) 0.0187(5) 0.0298(6) -0.0007(4) 0.0022(4) -0.0046(4)
C2B 0.0371(6) 0.0151(5) 0.0331(6) -0.0011(4) 0.0082(5) 0.0002(4)
C3B 0.0316(6) 0.0209(5) 0.0365(6) 0.0032(5) 0.0086(5) 0.0094(4)
C4B 0.0212(5) 0.0233(5) 0.0310(6) 0.0041(4) 0.0022(4) 0.0039(4)
C5B 0.0201(4) 0.0161(4) 0.0209(5) 0.0023(4) 0.0032(4) 0.0007(3)
C6B 0.0259(5) 0.0172(4) 0.0218(5) -0.0009(4) 0.0010(4) -0.0013(4)
C7B 0.0242(5) 0.0155(4) 0.0231(5) -0.0023(4) 0.0049(4) -0.0044(4)
C8B 0.0212(5) 0.0241(5) 0.0415(7) -0.0035(5) 0.0056(5) 0.0005(4)
C9B 0.0209(4) 0.0148(4) 0.0221(5) 0.0014(4) 0.0002(4) -0.0004(3)
O1C 0.0137(3) 0.0289(4) 0.0470(5) 0.0040(4) -0.0032(3) -0.0018(3)
O2C 0.0171(3) 0.0208(4) 0.0365(5) 0.0020(3) -0.0019(3) -0.0013(3)
N1C 0.0155(4) 0.0216(4) 0.0256(4) -0.0014(3) 0.0022(3) 0.0001(3)
N2C 0.0139(4) 0.0223(4) 0.0311(5) -0.0035(4) 0.0004(3) 0.0010(3)
C1C 0.0177(4) 0.0270(5) 0.0260(5) -0.0005(4) 0.0007(4) 0.0033(4)
C2C 0.0148(4) 0.0366(6) 0.0266(5) -0.0052(5) -0.0002(4) -0.0009(4)
C3C 0.0199(5) 0.0298(6) 0.0296(6) -0.0052(5) 0.0033(4) -0.0086(4)
C4C 0.0220(5) 0.0216(5) 0.0263(5) -0.0011(4) 0.0038(4) -0.0022(4)
C5C 0.0148(4) 0.0217(5) 0.0195(4) -0.0035(4) 0.0026(3) 0.0005(3)
C6C 0.0152(4) 0.0293(5) 0.0221(5) -0.0011(4) 0.0011(4) 0.0018(4)
C7C 0.0134(4) 0.0279(5) 0.0228(5) -0.0027(4) 0.0005(4) 0.0033(4)
C8C 0.0234(5) 0.0224(5) 0.0472(8) -0.0013(5) 0.0015(5) -0.0027(4)
C9C 0.0141(4) 0.0229(5) 0.0229(5) 0.0022(4) 0.0013(3) -0.0009(3)
O1D 0.0174(3) 0.0206(4) 0.0395(5) 0.0013(3) 0.0036(3) 0.0001(3)
O2D 0.0151(3) 0.0281(4) 0.0413(5) 0.0022(4) 0.0044(3) 0.0006(3)
N1D 0.0166(4) 0.0232(4) 0.0287(5) 0.0007(4) -0.0010(3) -0.0008(3)
N2D 0.0151(4) 0.0229(4) 0.0314(5) -0.0033(4) 0.0021(3) -0.0019(3)
C1D 0.0203(5) 0.0342(6) 0.0328(6) 0.0013(5) 0.0008(4) -0.0054(4)
C2D 0.0167(5) 0.0469(8) 0.0364(7) -0.0070(6) 0.0027(5) -0.0001(5)
C3D 0.0220(5) 0.0361(7) 0.0411(7) -0.0097(6) -0.0041(5) 0.0109(5)
C4D 0.0242(5) 0.0240(5) 0.0319(6) -0.0027(4) -0.0052(4) 0.0041(4)
C5D 0.0161(4) 0.0218(5) 0.0211(5) -0.0013(4) -0.0028(3) 0.0003(3)
C6D 0.0170(4) 0.0285(5) 0.0226(5) 0.0017(4) 0.0002(4) -0.0021(4)
C7D 0.0155(4) 0.0286(5) 0.0237(5) -0.0020(4) 0.0012(4) -0.0042(4)
C8D 0.0270(6) 0.0242(6) 0.0469(8) -0.0038(5) 0.0046(5) 0.0009(4)
C9D 0.0152(4) 0.0233(5) 0.0232(5) 0.0018(4) -0.0004(4) 0.0003(4)

loop_
_atom_type_symbol
_atom_type_description
_atom_type_scat_dispersion_real
_atom_type_scat_dispersion_imag
_atom_type_scat_source
C C 0.0033 0.0016 'International Tables Vol C Tables 4.2.6.8 and 6.1.1.4'
H H 0.0000 0.0000 'International Tables Vol C Tables 4.2.6.8 and 6.1.1.4'
N N 0.0061 0.0033 'International Tables Vol C Tables 4.2.6.8 and 6.1.1.4'
O O 0.0106 0.0060 'International Tables Vol C Tables 4.2.6.8 and 6.1.1.4'

loop_
_geom_angle_atom_site_label_1
_geom_angle_atom_site_label_2
_geom_angle_atom_site_label_3
_geom_angle
C9A O2A H2AA 109.5
C1A N1A C5A 118.77(9)
C9A N2A C8A 118.65(10)
C9A N2A C7A 122.97(9)
C8A N2A C7A 118.05(9)
N1A C1A C2A 123.10(11)
N1A C1A H1A 118.4
C2A C1A H1A 118.4
C3A C2A C1A 118.30(11)
C3A C2A H2A 120.8
C1A C2A H2A 120.8
C2A C3A C4A 119.08(10)
C2A C3A H3A 120.5
C4A C3A H3A 120.5
C3A C4A C5A 119.39(11)
C3A C4A H4A 120.3
C5A C4A H4A 120.3
N1A C5A C4A 121.35(10)
N1A C5A C6A 116.15(9)
C4A C5A C6A 122.50(10)
C5A C6A C7A 111.94(9)
C5A C6A H6AA 109.2
C7A C6A H6AA 109.2
C5A C6A H6AB 109.2
C7A C6A H6AB 109.2
H6AA C6A H6AB 107.9
N2A C7A C6A 112.04(9)
N2A C7A H7AA 109.2
C6A C7A H7AA 109.2
N2A C7A H7AB 109.2
C6A C7A H7AB 109.2
H7AA C7A H7AB 107.9
N2A C8A H8AA 109.5
N2A C8A H8AB 109.5
H8AA C8A H8AB 109.5
N2A C8A H8AC 109.5
H8AA C8A H8AC 109.5
H8AB C8A H8AC 109.5
O1A C9A O2A 123.24(10)
O1A C9A N2A 123.30(10)
O2A C9A N2A 113.45(9)
C9B O2B H2BA 109.5
C1B N1B C5B 118.75(10)
C9B N2B C7B 123.65(9)
C9B N2B C8B 118.97(9)
C7B N2B C8B 117.37(9)
N1B C1B C2B 123.04(12)
N1B C1B H1B 118.5
C2B C1B H1B 118.5
C1B C2B C3B 118.35(11)
C1B C2B H2B 120.8
C3B C2B H2B 120.8
C2B C3B C4B 119.28(11)
C2B C3B H3B 120.4
C4B C3B H3B 120.4
C3B C4B C5B 119.15(11)
C3B C4B H4B 120.4
C5B C4B H4B 120.4
N1B C5B C4B 121.41(10)
N1B C5B C6B 116.06(9)
C4B C5B C6B 122.53(10)
C5B C6B C7B 110.60(9)
C5B C6B H6BA 109.5
C7B C6B H6BA 109.5
C5B C6B H6BB 109.5
C7B C6B H6BB 109.5
H6BA C6B H6BB 108.1
N2B C7B C6B 112.84(9)
N2B C7B H7BA 109.0
C6B C7B H7BA 109.0
N2B C7B H7BB 109.0
C6B C7B H7BB 109.0
H7BA C7B H7BB 107.8
N2B C8B H8BA 109.5
N2B C8B H8BB 109.5
H8BA C8B H8BB 109.5
N2B C8B H8BC 109.5
H8BA C8B H8BC 109.5
H8BB C8B H8BC 109.5
O1B C9B O2B 123.05(10)
O1B C9B N2B 123.25(10)
O2B C9B N2B 113.70(9)
C9C O2C H2CA 109.5
C1C N1C C5C 118.72(10)
C9C N2C C7C 123.01(10)
C9C N2C C8C 119.53(9)
C7C N2C C8C 117.46(10)
N1C C1C C2C 122.95(11)
N1C C1C H1C 118.5
C2C C1C H1C 118.5
C3C C2C C1C 118.48(11)
C3C C2C H2C 120.8
C1C C2C H2C 120.8
C2C C3C C4C 119.00(11)
C2C C3C H3C 120.5
C4C C3C H3C 120.5
C3C C4C C5C 119.31(11)
C3C C4C H4C 120.3
C5C C4C H4C 120.3
N1C C5C C4C 121.52(10)
N1C C5C C6C 116.18(9)
C4C C5C C6C 122.30(10)
C5C C6C C7C 111.61(9)
C5C C6C H6CA 109.3
C7C C6C H6CA 109.3
C5C C6C H6CB 109.3
C7C C6C H6CB 109.3
H6CA C6C H6CB 108.0
N2C C7C C6C 112.42(9)
N2C C7C H7CA 109.1
C6C C7C H7CA 109.1
N2C C7C H7CB 109.1
C6C C7C H7CB 109.1
H7CA C7C H7CB 107.9
N2C C8C H8CA 109.5
N2C C8C H8CB 109.5
H8CA C8C H8CB 109.5
N2C C8C H8CC 109.5
H8CA C8C H8CC 109.5
H8CB C8C H8CC 109.5
O1C C9C O2C 123.31(11)
O1C C9C N2C 123.25(10)
O2C C9C N2C 113.44(9)
C9D O1D H1DA 109.5
C1D N1D C5D 118.99(10)
C9D N2D C7D 123.28(10)
C9D N2D C8D 119.38(10)
C7D N2D C8D 117.32(10)
N1D C1D C2D 122.89(13)
N1D C1D H1D 118.6
C2D C1D H1D 118.6
C1D C2D C3D 118.33(12)
C1D C2D H2D 120.8
C3D C2D H2D 120.8
C2D C3D C4D 119.24(12)
C2D C3D H3D 120.4
C4D C3D H3D 120.4
C3D C4D C5D 119.22(12)
C3D C4D H4D 120.4
C5D C4D H4D 120.4
N1D C5D C4D 121.31(10)
N1D C5D C6D 116.03(10)
C4D C5D C6D 122.66(11)
C5D C6D C7D 110.97(9)
C5D C6D H6DA 109.4
C7D C6D H6DA 109.4
C5D C6D H6DB 109.4
C7D C6D H6DB 109.4
H6DA C6D H6DB 108.0
N2D C7D C6D 112.34(10)
N2D C7D H7DA 109.1
C6D C7D H7DA 109.1
N2D C7D H7DB 109.1
C6D C7D H7DB 109.1
H7DA C7D H7DB 107.9
N2D C8D H8DA 109.5
N2D C8D H8DB 109.5
H8DA C8D H8DB 109.5
N2D C8D H8DC 109.5
H8DA C8D H8DC 109.5
H8DB C8D H8DC 109.5
O2D C9D O1D 123.15(10)
O2D C9D N2D 123.56(11)
O1D C9D N2D 113.29(9)

loop_
_geom_bond_atom_site_label_1
_geom_bond_atom_site_label_2
_geom_bond_distance
O1A C9A 1.2296(13)
O2A C9A 1.3373(13)
O2A H2AA 0.8400
N1A C1A 1.3428(14)
N1A C5A 1.3440(14)
N2A C9A 1.3517(14)
N2A C8A 1.4564(16)
N2A C7A 1.4566(14)
C1A C2A 1.3850(17)
C1A H1A 0.9500
C2A C3A 1.3840(19)
C2A H2A 0.9500
C3A C4A 1.3890(17)
C3A H3A 0.9500
C4A C5A 1.3944(15)
C4A H4A 0.9500
C5A C6A 1.5033(15)
C6A C7A 1.5311(16)
C6A H6AA 0.9900
C6A H6AB 0.9900
C7A H7AA 0.9900
C7A H7AB 0.9900
C8A H8AA 0.9800
C8A H8AB 0.9800
C8A H8AC 0.9800
O1B C9B 1.2291(13)
O2B C9B 1.3352(13)
O2B H2BA 0.8400
N1B C1B 1.3434(15)
N1B C5B 1.3453(14)
N2B C9B 1.3543(14)
N2B C7B 1.4554(14)
N2B C8B 1.4564(15)
C1B C2B 1.3808(18)
C1B H1B 0.9500
C2B C3B 1.383(2)
C2B H2B 0.9500
C3B C4B 1.3877(18)
C3B H3B 0.9500
C4B C5B 1.3938(15)
C4B H4B 0.9500
C5B C6B 1.5043(15)
C6B C7B 1.5344(16)
C6B H6BA 0.9900
C6B H6BB 0.9900
C7B H7BA 0.9900
C7B H7BB 0.9900
C8B H8BA 0.9800
C8B H8BB 0.9800
C8B H8BC 0.9800
O1C C9C 1.2270(13)
O2C C9C 1.3327(14)
O2C H2CA 0.8400
N1C C1C 1.3420(14)
N1C C5C 1.3449(15)
N2C C9C 1.3525(14)
N2C C7C 1.4556(14)
N2C C8C 1.4561(16)
C1C C2C 1.3848(17)
C1C H1C 0.9500
C2C C3C 1.3847(19)
C2C H2C 0.9500
C3C C4C 1.3885(17)
C3C H3C 0.9500
C4C C5C 1.3930(15)
C4C H4C 0.9500
C5C C6C 1.5039(15)
C6C C7C 1.5302(15)
C6C H6CA 0.9900
C6C H6CB 0.9900
C7C H7CA 0.9900
C7C H7CB 0.9900
C8C H8CA 0.9800
C8C H8CB 0.9800
C8C H8CC 0.9800
O1D C9D 1.3352(14)
O1D H1DA 0.8400
O2D C9D 1.2272(13)
N1D C1D 1.3407(15)
N1D C5D 1.3450(15)
N2D C9D 1.3541(14)
N2D C7D 1.4567(14)
N2D C8D 1.4573(16)
C1D C2D 1.3829(19)
C1D H1D 0.9500
C2D C3D 1.384(2)
C2D H2D 0.9500
C3D C4D 1.3878(19)
C3D H3D 0.9500
C4D C5D 1.3920(16)
C4D H4D 0.9500
C5D C6D 1.5041(15)
C6D C7D 1.5323(16)
C6D H6DA 0.9900
C6D H6DB 0.9900
C7D H7DA 0.9900
C7D H7DB 0.9900
C8D H8DA 0.9800
C8D H8DB 0.9800
C8D H8DC 0.9800

loop_
_geom_hbond_atom_site_label_D
_geom_hbond_atom_site_label_H
_geom_hbond_atom_site_label_A
_geom_hbond_distance_DH
_geom_hbond_distance_HA
_geom_hbond_distance_DA
_geom_hbond_angle_DHA
_geom_hbond_site_symmetry_A
_geom_hbond_publ_flag
O2A H2AA N1B 0.84 1.84 2.6798(13) 177.1 . yes
O2B H2BA N1A 0.84 1.84 2.6779(12) 176.5 1_655 yes
O2C H2CA N1D 0.84 1.83 2.6721(13) 175.6 1_565 yes
O1D H1DA N1C 0.84 1.84 2.6756(13) 176.5 . yes

loop_
_geom_torsion_atom_site_label_1
_geom_torsion_atom_site_label_2
_geom_torsion_atom_site_label_3
_geom_torsion_atom_site_label_4
_geom_torsion
C5A N1A C1A C2A 0.02(17)
N1A C1A C2A C3A -0.22(18)
C1A C2A C3A C4A 0.63(18)
C2A C3A C4A C5A -0.85(18)
C1A N1A C5A C4A -0.24(16)
C1A N1A C5A C6A 179.71(10)
C3A C4A C5A N1A 0.66(17)
C3A C4A C5A C6A -179.28(11)
N1A C5A C6A C7A 68.11(13)
C4A C5A C6A C7A -111.94(12)
C9A N2A C7A C6A -93.01(13)
C8A N2A C7A C6A 80.34(14)
C5A C6A C7A N2A -170.74(9)
C8A N2A C9A O1A 5.23(18)
C7A N2A C9A O1A 178.54(11)
C8A N2A C9A O2A -175.21(11)
C7A N2A C9A O2A -1.89(16)
C5B N1B C1B C2B 0.79(18)
N1B C1B C2B C3B -0.14(19)
C1B C2B C3B C4B -0.97(19)
C2B C3B C4B C5B 1.42(19)
C1B N1B C5B C4B -0.31(17)
C1B N1B C5B C6B 179.45(10)
C3B C4B C5B N1B -0.78(18)
C3B C4B C5B C6B 179.47(11)
N1B C5B C6B C7B -67.72(13)
C4B C5B C6B C7B 112.04(12)
C9B N2B C7B C6B 103.11(12)
C8B N2B C7B C6B -75.81(13)
C5B C6B C7B N2B 170.17(9)
C7B N2B C9B O1B 179.51(11)
C8B N2B C9B O1B -1.58(18)
C7B N2B C9B O2B -0.68(16)
C8B N2B C9B O2B 178.23(11)
C5C N1C C1C C2C -0.86(17)
N1C C1C C2C C3C 1.13(18)
C1C C2C C3C C4C -0.12(18)
C2C C3C C4C C5C -1.08(18)
C1C N1C C5C C4C -0.42(16)
C1C N1C C5C C6C 179.49(10)
C3C C4C C5C N1C 1.39(17)
C3C C4C C5C C6C -178.52(11)
N1C C5C C6C C7C 67.86(13)
C4C C5C C6C C7C -112.23(12)
C9C N2C C7C C6C -98.74(13)
C8C N2C C7C C6C 81.07(14)
C5C C6C C7C N2C -169.90(9)
C7C N2C C9C O1C -177.88(11)
C8C N2C C9C O1C 2.31(18)
C7C N2C C9C O2C 1.62(16)
C8C N2C C9C O2C -178.19(11)
C5D N1D C1D C2D 0.69(19)
N1D C1D C2D C3D 0.4(2)
C1D C2D C3D C4D -1.2(2)
C2D C3D C4D C5D 0.98(19)
C1D N1D C5D C4D -0.96(17)
C1D N1D C5D C6D 178.98(11)
C3D C4D C5D N1D 0.13(18)
C3D C4D C5D C6D -179.81(11)
N1D C5D C6D C7D -68.53(13)
C4D C5D C6D C7D 111.41(12)
C9D N2D C7D C6D 100.24(13)
C8D N2D C7D C6D -81.48(14)
C5D C6D C7D N2D 170.53(10)
C7D N2D C9D O2D 179.62(11)
C8D N2D C9D O2D 1.37(18)
C7D N2D C9D O1D -0.12(16)
C8D N2D C9D O1D -178.37(11)
